data_1573512
loop_
_publ_author_name
'Patyk-Ka&#x17a;mierczak, Ewa'
'Szyma&#x144;ska, Kornelia'
'Ka&#x17a;mierczak, Micha&#x142;'

_publ_section_title
;
 Managing negative linear compressibility and thermal expansion through
 steric hindrance: a case study of 1,2-bis(4'-pyridyl)ethane cocrystals.
;
_journal_issue 1
_journal_name_full IUCrJ
_journal_paper_doi 10.1107/S2052252524011734
_journal_volume 12
_journal_year 2025
_chemical_formula_moiety 'C12 H12 N2, C4 H6 O4'
_chemical_formula_sum 'C16 H18 N2 O4'
_chemical_formula_weight 302.32
_chemical_name_systematic '4,4'-Ethane-1,2-diyldipyridine succinic acid'
_space_group_crystal_system monoclinic
_space_group_IT_number 15
_space_group_name_Hall '-I 2ya'
_space_group_name_H-M_alt 'I 1 2/a 1'
_atom_sites_solution_hydrogens geom
_atom_sites_solution_primary iterative
_audit_creation_date 2023-08-24
_audit_creation_method
;
Olex2 1.5
(compiled 2023.08.17 svn.r577a77a9 for OlexSys, GUI svn.r6817)
;
_cell_angle_alpha 90
_cell_angle_beta 112.63(10)
_cell_angle_gamma 90
_cell_formula_units_Z 4
_cell_length_a 16.53(2)
_cell_length_b 4.5612(3)
_cell_length_c 19.065(7)
_cell_measurement_reflns_used 735
_cell_measurement_temperature 295(2)
_cell_measurement_theta_max 22.1550
_cell_measurement_theta_min 4.3580
_cell_volume 1326.8(19)
_computing_cell_refinement 'CrysAlisPro 1.171.42.49 (Rigaku OD, 2022)'
_computing_data_collection 'CrysAlisPro 1.171.42.49 (Rigaku OD, 2022)'
_computing_data_reduction 'CrysAlisPro 1.171.42.49 (Rigaku OD, 2022)'
_computing_molecular_graphics 'Olex2 1.5 (Dolomanov et al., 2009)'
_computing_publication_material 'Olex2 1.5 (Dolomanov et al., 2009)'
_computing_structure_refinement 'SHELXL 2014/7 (Sheldrick, 2015)'
_computing_structure_solution 'olex2.solve 1.5 (Bourhis et al., 2015)'
_diffrn_ambient_pressure 1930000
_diffrn_ambient_temperature 295(2)
_diffrn_detector 'CCD plate'
_diffrn_detector_area_resol_mean 16.1544
_diffrn_detector_type Eos
_diffrn_measured_fraction_theta_full 0.236
_diffrn_measured_fraction_theta_max 0.220
_diffrn_measurement_details
;
List of Runs (angles in degrees, time in seconds):

  # Type    Start    End  Width  t~exp~   \w     \q     \k     \f   Frames
--------------------------------------------------------------------------
  1  \w    -31.00  44.00   1.00   30.00    --   -0.43  45.00 -39.00   75
  2  \w     -2.00  50.00   1.00   30.00    --   -0.43 -45.00 170.00   52
  3  \w      8.00  73.00   1.00   30.00    --   26.39 -45.00 170.00   65
  4  \w    -22.00  44.00   1.00   30.00    --   26.39  45.00 -39.00   66
  5  \w    -31.00  44.00   1.00   30.00    --  -27.25  45.00 -39.00   75
  6  \w    -14.00  25.00   1.00   30.00    --   26.39   0.00   0.00   39
  7  \w     68.00 104.00   1.00   30.00    --   26.39 178.00  90.00   36
  8  \w     -6.00  57.00   1.00   30.00    --   26.39 -53.00  17.00   63
  9  \w     10.00  53.00   1.00   30.00    --   26.39 -77.00-150.00   43
 10  \w    -37.00   9.00   1.00   30.00    --   26.39   0.00-150.00   46
 11  \w    -84.00 -17.00   1.00   30.00    --  -27.25 114.00 136.00   67
 12  \w     -4.00  21.00   1.00   30.00    --  -27.25 -97.00  35.00   25
 13  \w    -22.00  17.00   1.00   30.00    --  -27.25 -53.00-162.00   39
 14  \w    -27.00  33.00   1.00   30.00    --  -27.25 -39.00  12.00   60
 15  \w    -20.00  13.00   1.00   30.00    --  -27.25  53.00 -17.00   33
 16  \w    -57.00 -24.00   1.00   30.00    --  -27.25  53.00 -17.00   33
 17  \w      5.00  35.00   1.00   30.00    --  -27.25-114.00-136.00   30
 18  \w    -28.00  21.00   1.00   30.00    --  -27.25  13.00 176.00   49
 19  \w     17.00  50.00   1.00   30.00    --  -27.25-134.00  56.00   33
;
_diffrn_measurement_device 'four-circle diffractometer'
_diffrn_measurement_device_type 'Xcalibur, Eos'
_diffrn_measurement_method '\w scans'
_diffrn_orient_matrix_type 'CrysAlisPro convention (1999,Acta A55,543-557)'
_diffrn_orient_matrix_UB_11 0.0457255000
_diffrn_orient_matrix_UB_12 -0.0153422000
_diffrn_orient_matrix_UB_13 0.0094614000
_diffrn_orient_matrix_UB_21 0.0075891000
_diffrn_orient_matrix_UB_22 0.1334371000
_diffrn_orient_matrix_UB_23 0.0206065000
_diffrn_orient_matrix_UB_31 0.0039759000
_diffrn_orient_matrix_UB_32 -0.0782000000
_diffrn_orient_matrix_UB_33 0.0333107000
_diffrn_radiation_monochromator graphite
_diffrn_radiation_probe x-ray
_diffrn_radiation_type 'Mo K\a'
_diffrn_radiation_wavelength 0.71073
_diffrn_reflns_av_R_equivalents 0.0871
_diffrn_reflns_av_unetI/netI 0.1037
_diffrn_reflns_Laue_measured_fraction_full 0.236
_diffrn_reflns_Laue_measured_fraction_max 0.220
_diffrn_reflns_limit_h_max 6
_diffrn_reflns_limit_h_min -6
_diffrn_reflns_limit_k_max 5
_diffrn_reflns_limit_k_min -5
_diffrn_reflns_limit_l_max 22
_diffrn_reflns_limit_l_min -21
_diffrn_reflns_number 1144
_diffrn_reflns_point_group_measured_fraction_full 0.236
_diffrn_reflns_point_group_measured_fraction_max 0.220
_diffrn_reflns_theta_full 25.242
_diffrn_reflns_theta_max 26.122
_diffrn_reflns_theta_min 4.367
_diffrn_source 'fine-focus sealed X-ray tube'
_diffrn_source_type 'Enhance (Mo) X-ray Source'
_exptl_absorpt_coefficient_mu 0.110
_exptl_absorpt_correction_T_max 0.996
_exptl_absorpt_correction_T_min 0.996
_exptl_absorpt_correction_type gaussian
_exptl_absorpt_process_details
;
CrysAlisPro 1.171.42.49 (Rigaku Oxford Diffraction, 2022)
Numerical absorption correction based on gaussian integration over
a multifaceted crystal model (Absorb Angel (2004) J. Appl. Cryst. 37:486-492)
;
_exptl_crystal_colour colourless
_exptl_crystal_colour_primary colourless
_exptl_crystal_density_diffrn 1.513
_exptl_crystal_description plate
_exptl_crystal_F_000 640
_exptl_crystal_recrystallization_method
;Single crystals were grown by slow evaporation of a solution obtained 
 dissolving 4,4'-ethane-1,2-diyldipyridine and succinic acid in 1:1 
 mol ratio in hot methanol 99.8%.
;
_exptl_crystal_size_max 0.345
_exptl_crystal_size_mid 0.161
_exptl_crystal_size_min 0.034
_refine_diff_density_max 0.260
_refine_diff_density_min -0.272
_refine_diff_density_rms 0.066
_refine_ls_extinction_method none
_refine_ls_goodness_of_fit_ref 1.071
_refine_ls_hydrogen_treatment constr
_refine_ls_matrix_type full
_refine_ls_number_parameters 46
_refine_ls_number_reflns 292
_refine_ls_number_restraints 8
_refine_ls_restrained_S_all 1.066
_refine_ls_R_factor_all 0.1668
_refine_ls_R_factor_gt 0.0889
_refine_ls_shift/su_max 0.000
_refine_ls_shift/su_mean 0.000
_refine_ls_structure_factor_coef Fsqd
_refine_ls_weighting_details 'w=1/[\s^2^(Fo^2^)+(0.1697P)^2^+2.2082P] where P=(Fo^2^+2Fc^2^)/3'
_refine_ls_weighting_scheme calc
_refine_ls_wR_factor_gt 0.2170
_refine_ls_wR_factor_ref 0.2908
_reflns_Friedel_coverage 0.000
_reflns_number_gt 159
_reflns_number_total 292
_reflns_threshold_expression 'I > 2\s(I)'
_cod_data_source_file yc5049.cif
_cod_data_source_block ETYSUC_193
_cod_original_cell_volume 1327(2)
_cod_database_code 1573512
_shelx_shelxl_version_number 2014/7
_chemical_oxdiff_formula 'C12 H12 N2, C4 H6 O4'
_shelx_space_group_comment
;
The symmetry employed for this shelxl refinement is uniquely defined
by the following loop, which should always be used as a source of
symmetry information in preference to the above space-group names.
They are only intended as comments.
;
_shelx_estimated_absorpt_t_max 0.996
_shelx_estimated_absorpt_t_min 0.963
_exptl_oxdiff_absorpt_process_details
;
Gaussian integration over a grid
of 16 x 16 x 16 points =  4096 total grid points
  Based upon method of Burnham (1966)
;
_diffrn_ambient_pressure_su 20000
_diffrn_orient_matrix_axis[1] matrixX
_diffrn_orient_matrix_axis[2] matrixY
_diffrn_orient_matrix_axis[3] matrixZ
_olex2_refinement_description
;
1. Fixed Uiso
 At 1.2 times of:
  All C(H) groups, All C(H,H) groups
 At 1.5 times of:
  All O(H) groups
2. Restrained distances
 C6-N1
 1.337 with sigma of 0.02
 N1-C2
 1.337 with sigma of 0.02
 C2-C3
 1.379 with sigma of 0.02
 C1A-O1A
 1.308 with sigma of 0.02
 C3-C4
 1.379 with sigma of 0.02
 C5-C4
 1.379 with sigma of 0.02
 C1A-O2A
 1.214 with sigma of 0.02
 C6-C5
 1.379 with sigma of 0.02
3.a Secondary CH2 refined with riding coordinates:
 C2A(H2AA,H2AB), C7(H7A,H7B)
3.b Aromatic/amide H refined with riding coordinates:
 C2(H2), C3(H3), C5(H5), C6(H6)
3.c Idealised tetrahedral OH refined as rotating group:
 O1A(H1A)
;
_hp_anvil_anvil_thickness 1.95
_hp_anvil_material diamond
_hp_cell_type 'Diamond anvil cell'
_hp_open_angle 30.00
_ins_header
;
TITL ETYSUC_195 in I2/a 
REM I2/a (#15 in standard setting)
CELL 0.71073  16.534053   4.561179  19.064969  90.0000 112.6285  90.0000
ZERR    3.00   0.024392   0.000309   0.006722   0.0000   0.0957   0.0000
LATT  2
SYMM -x+1/2, y,-z 
SFAC C H N O
UNIT 48.00 54.00 6.00 12.00
SIZE 0.03 0.16 0.34
TREF
HKLF 4
END
;
_olex2_exptl_crystal_mounting_method
;Single crystal grown at ambient conditions was mounted in Merrill-Bassett
diamond anvil cell and compressed to 1.93(2) GPa. Daphne oil 7575 
was used as hydrostatic medium.
;
_olex2_submission_special_instructions 'No special instructions were received'
_oxdiff_exptl_absorpt_empirical_details
;
Empirical correction (ABSPACK) includes:
- Absorption correction using spherical harmonics
- Frame scaling
;
_oxdiff_exptl_absorpt_empirical_full_max 2.327
_oxdiff_exptl_absorpt_empirical_full_min 0.653

loop_
_space_group_symop_operation_xyz
'x, y, z'
'-x+1/2, y, -z'
'x+1/2, y+1/2, z+1/2'
'-x+1, y+1/2, -z+1/2'
'-x, -y, -z'
'x-1/2, -y, z'
'-x+1/2, -y+1/2, -z+1/2'
'x, -y+1/2, z+1/2'

loop_
_atom_site_label
_atom_site_type_symbol
_atom_site_fract_x
_atom_site_fract_y
_atom_site_fract_z
_atom_site_U_iso_or_equiv
_atom_site_adp_type
_atom_site_occupancy
_atom_site_site_symmetry_order
_atom_site_calc_flag
_atom_site_refinement_flags_posn
_atom_site_refinement_flags_adp
_atom_site_refinement_flags_occupancy
_atom_site_disorder_assembly
_atom_site_disorder_group
N1 N 0.3929(18) 0.470(2) 0.1460(7) 0.037(4) Uiso 1 1 d D . . . .
C2 C 0.3382(18) 0.617(2) 0.0870(7) 0.042(4) Uiso 1 1 d D . . . .
H2 H 0.2783 0.5816 0.0707 0.050 Uiso 1 1 calc R U . . .
C3 C 0.3685(18) 0.825(2) 0.0486(9) 0.037(5) Uiso 1 1 d D . . . .
H3 H 0.3293 0.9254 0.0069 0.044 Uiso 1 1 calc R U . . .
C4 C 0.4586(17) 0.879(2) 0.0740(7) 0.022(4) Uiso 1 1 d D . . . .
C5 C 0.5141(17) 0.727(2) 0.1351(6) 0.035(4) Uiso 1 1 d D . . . .
H5 H 0.5742 0.7572 0.1528 0.042 Uiso 1 1 calc R U . . .
C6 C 0.4793(19) 0.524(2) 0.1708(9) 0.029(4) Uiso 1 1 d D . . . .
H6 H 0.5172 0.4238 0.2131 0.035 Uiso 1 1 calc R U . . .
C1A C 0.2532(16) 0.032(2) 0.1765(7) 0.023(4) Uiso 1 1 d D . . . .
O1A O 0.3355(16) 0.0994(18) 0.2119(6) 0.048(3) Uiso 1 1 d D . . . .
H1A H 0.3505 0.2131 0.1858 0.073 Uiso 1 1 calc R U . . .
C2A C 0.217(2) -0.201(2) 0.2116(7) 0.033(3) Uiso 1 1 d . . . . .
H2AA H 0.2004 -0.3693 0.1778 0.040 Uiso 1 1 calc R U . . .
H2AB H 0.1651 -0.1282 0.2173 0.040 Uiso 1 1 calc R U . . .
O2A O 0.2068(16) 0.1499(14) 0.1155(5) 0.040(3) Uiso 1 1 d D . . . .
C7 C 0.491(2) 1.084(2) 0.0307(8) 0.033(3) Uiso 1 1 d . . . . .
H7A H 0.5437 1.1789 0.0647 0.040 Uiso 1 1 calc R U . . .
H7B H 0.4469 1.2339 0.0075 0.040 Uiso 1 1 calc R U . . .

loop_
_atom_type_symbol
_atom_type_description
_atom_type_scat_dispersion_real
_atom_type_scat_dispersion_imag
_atom_type_scat_source
C C 0.0033 0.0016 'International Tables Vol C Tables 4.2.6.8 and 6.1.1.4'
H H 0.0000 0.0000 'International Tables Vol C Tables 4.2.6.8 and 6.1.1.4'
N N 0.0061 0.0033 'International Tables Vol C Tables 4.2.6.8 and 6.1.1.4'
O O 0.0106 0.0060 'International Tables Vol C Tables 4.2.6.8 and 6.1.1.4'

loop_
_axis.id
_axis.type
_axis.equipment
_axis.parity
_axis.depends_on
_axis.zero
_axis.vector[1]
_axis.vector[2]
_axis.vector[3]
source . source . . . 0.99999947 0.00000000 -0.00103114
omega rotation goniometer -1 . -0.29489000 0.00000000 0.00000000 1.00000000
kappa rotation goniometer -1 omega -0.01184000 -0.76829324 0.00000000 0.64009803
phi rotation goniometer -1 kappa . -0.00043808 0.00000000 0.99999990
theta rotation goniometer -1 . -0.39752000 0.00000000 0.00000000 1.00000000
matrixX general general . phi . 1.00000000 0.00000000 0.00000000
matrixY general general . phi . 0.00000000 1.00000000 0.00000000
matrixZ general general . phi . 0.00000000 0.00000000 1.00000000
dacX translation general . phi . 0.00000000 1.00000000 0.00000000
dacY translation general . phi . -1.00000000 0.00000000 0.00000000
dacZ translation general . phi . 0.00000000 0.00000000 1.00000000

loop_
_exptl_crystal_face_index_h
_exptl_crystal_face_index_k
_exptl_crystal_face_index_l
_exptl_crystal_face_perp_dist
-8 1 26 0.1221
8 -1 -27 0.0351
-5 -4 20 0.1636
6 -5 -17 0.0781
7 3 -25 0.0978
-6 6 18 0.1434
-23 0 4 0.0170
23 0 -4 0.0160
-5 -5 18 0.1581

loop_
_geom_angle_atom_site_label_1
_geom_angle_atom_site_label_2
_geom_angle_atom_site_label_3
_geom_angle
_geom_angle_site_symmetry_1
_geom_angle_site_symmetry_3
_geom_angle_publ_flag
C2 N1 C6 119.5(17) . . ?
N1 C2 H2 119.3 . . ?
N1 C2 C3 121(2) . . ?
C3 C2 H2 119.3 . . ?
C2 C3 H3 120.5 . . ?
C4 C3 C2 118.9(18) . . ?
C4 C3 H3 120.5 . . ?
C3 C4 C7 118.8(16) . . ?
C5 C4 C3 118.9(17) . . ?
C5 C4 C7 122(2) . . ?
C4 C5 H5 120.5 . . ?
C4 C5 C6 119(2) . . ?
C6 C5 H5 120.5 . . ?
N1 C6 C5 122.2(17) . . ?
N1 C6 H6 118.9 . . ?
C5 C6 H6 118.9 . . ?
O1A C1A C2A 116.8(15) . . ?
O2A C1A O1A 122.0(17) . . ?
O2A C1A C2A 121(2) . . ?
C1A O1A H1A 109.5 . . ?
C1A C2A C2A 112(3) . 7_545 ?
C1A C2A H2AA 109.1 . . ?
C1A C2A H2AB 109.1 . . ?
C2A C2A H2AA 109.1 7_545 . ?
C2A C2A H2AB 109.1 7_545 . ?
H2AA C2A H2AB 107.9 . . ?
C4 C7 C7 109.7(11) . 5_675 ?
C4 C7 H7A 109.7 . . ?
C4 C7 H7B 109.7 . . ?
C7 C7 H7A 109.7 5_675 . ?
C7 C7 H7B 109.7 5_675 . ?
H7A C7 H7B 108.2 . . ?

loop_
_geom_bond_atom_site_label_1
_geom_bond_atom_site_label_2
_geom_bond_distance
_geom_bond_site_symmetry_2
_geom_bond_publ_flag
N1 C2 1.323(17) . ?
N1 C6 1.34(2) . ?
C2 H2 0.9300 . ?
C2 C3 1.405(16) . ?
C3 H3 0.9300 . ?
C3 C4 1.40(2) . ?
C4 C5 1.364(17) . ?
C4 C7 1.47(2) . ?
C5 H5 0.9300 . ?
C5 C6 1.394(16) . ?
C6 H6 0.9300 . ?
C1A O1A 1.30(2) . ?
C1A C2A 1.50(2) . ?
C1A O2A 1.243(15) . ?
O1A H1A 0.8200 . ?
C2A C2A 1.51(4) 7_545 ?
C2A H2AA 0.9700 . ?
C2A H2AB 0.9700 . ?
C7 C7 1.53(3) 5_675 ?
C7 H7A 0.9700 . ?
C7 H7B 0.9700 . ?

loop_
_geom_torsion_atom_site_label_1
_geom_torsion_atom_site_label_2
_geom_torsion_atom_site_label_3
_geom_torsion_atom_site_label_4
_geom_torsion
_geom_torsion_site_symmetry_1
_geom_torsion_site_symmetry_2
_geom_torsion_site_symmetry_3
_geom_torsion_site_symmetry_4
_geom_torsion_publ_flag
N1 C2 C3 C4 -0.7(19) . . . . ?
C2 N1 C6 C5 -2(2) . . . . ?
C2 C3 C4 C5 0(2) . . . . ?
C2 C3 C4 C7 176.2(9) . . . . ?
C3 C4 C5 C6 -0.7(18) . . . . ?
C3 C4 C7 C7 -89(3) . . . 5_675 ?
C4 C5 C6 N1 1.4(19) . . . . ?
C5 C4 C7 C7 87(3) . . . 5_675 ?
C6 N1 C2 C3 1(2) . . . . ?
O1A C1A C2A C2A 6(2) . . . 7_545 ?
O2A C1A C2A C2A -175.9(16) . . . 7_545 ?
C7 C4 C5 C6 -176.4(10) . . . . ?

loop_
_exptl_oxdiff_crystal_face_indexfrac_h
_exptl_oxdiff_crystal_face_indexfrac_k
_exptl_oxdiff_crystal_face_indexfrac_l
_exptl_oxdiff_crystal_face_x
_exptl_oxdiff_crystal_face_y
_exptl_oxdiff_crystal_face_z
-7.6145 1.1546 26.4095 -0.1160 0.6405 0.7592
7.6082 -0.8562 -26.6020 0.1093 -0.6047 -0.7889
-4.8203 -4.1895 20.2612 0.0356 -0.1781 0.9834
5.7828 -4.9626 -17.1145 0.1786 -0.9710 -0.1590
6.6675 3.4544 -24.9037 0.0163 -0.0016 -1.0732
-5.9506 5.7610 17.5168 -0.1947 1.0845 0.1093
-23.3535 -0.3094 4.0796 -1.0245 -0.1344 0.0672
22.9459 0.3153 -4.1353 1.0052 0.1310 -0.0712
-4.6582 -4.8604 17.5530 0.0276 -0.3222 0.9463
